data_7037113
loop_
_publ_author_name
'Yang, Ting-Hai'
'Cai, Zhong-Sheng'
'Shi, Fa-Nian'
'Zheng, Li-Min'

_publ_section_title
;
 Cobalt and copper pyridylmethylphosphonates with two- and
 three-dimensional structures and field-induced magnetic transitions.
;
_journal_issue 44
_journal_name_full 'Dalton transactions (Cambridge, England : 2003)'
_journal_page_first 19256
_journal_page_last 19263
_journal_paper_doi 10.1039/c5dt03050a
_journal_volume 44
_journal_year 2015
_chemical_formula_moiety 'C6 H6 Co N O3 P'
_chemical_formula_sum 'C6 H6 Co N O3 P'
_chemical_formula_weight 230.02
_space_group_IT_number 2
_symmetry_cell_setting triclinic
_symmetry_Int_Tables_number 2
_symmetry_space_group_name_Hall '-P 1'
_symmetry_space_group_name_H-M 'P -1'
_atom_sites_solution_hydrogens geom
_atom_sites_solution_primary direct
_atom_sites_solution_secondary difmap
_audit_creation_method SHELXL-97
_cell_angle_alpha 76.136(4)
_cell_angle_beta 87.027(4)
_cell_angle_gamma 83.209(4)
_cell_formula_units_Z 2
_cell_length_a 5.1360(3)
_cell_length_b 8.5816(5)
_cell_length_c 8.6869(5)
_cell_measurement_reflns_used 2948
_cell_measurement_temperature 180(2)
_cell_measurement_theta_max 31.46
_cell_measurement_theta_min 2.42
_cell_volume 369.00(4)
_computing_cell_refinement 'Bruker SMART'
_computing_data_collection 'Bruker SMART'
_computing_data_reduction 'Bruker SAINT'
_computing_molecular_graphics 'Bruker SHELXTL'
_computing_publication_material 'Bruker SHELXTL'
_computing_structure_refinement 'Bruker SHELXTL'
_computing_structure_solution 'Bruker SHELXTL'
_diffrn_ambient_temperature 180(2)
_diffrn_measured_fraction_theta_full 0.988
_diffrn_measured_fraction_theta_max 0.988
_diffrn_measurement_device_type 'CCD area detector'
_diffrn_measurement_method 'phi and omega scans'
_diffrn_radiation_monochromator graphite
_diffrn_radiation_type MoK\a
_diffrn_radiation_wavelength 0.71073
_diffrn_reflns_av_R_equivalents 0.0246
_diffrn_reflns_av_sigmaI/netI 0.0255
_diffrn_reflns_limit_h_max 6
_diffrn_reflns_limit_h_min -6
_diffrn_reflns_limit_k_max 10
_diffrn_reflns_limit_k_min -10
_diffrn_reflns_limit_l_max 10
_diffrn_reflns_limit_l_min -10
_diffrn_reflns_number 5294
_diffrn_reflns_theta_full 25.99
_diffrn_reflns_theta_max 25.99
_diffrn_reflns_theta_min 2.42
_diffrn_source 'fine-focus sealed tube'
_exptl_absorpt_coefficient_mu 2.499
_exptl_absorpt_correction_T_max 0.8645
_exptl_absorpt_correction_T_min 0.6906
_exptl_absorpt_correction_type multi-scan
_exptl_absorpt_process_details 'SADABS(Bruker, 2000)'
_exptl_crystal_colour blue
_exptl_crystal_density_diffrn 2.070
_exptl_crystal_density_method 'not measured'
_exptl_crystal_description block
_exptl_crystal_F_000 230
_exptl_crystal_size_max 0.16
_exptl_crystal_size_mid 0.12
_exptl_crystal_size_min 0.06
_refine_diff_density_max 0.667
_refine_diff_density_min -0.496
_refine_diff_density_rms 0.087
_refine_ls_extinction_method none
_refine_ls_goodness_of_fit_ref 1.002
_refine_ls_hydrogen_treatment constr
_refine_ls_matrix_type full
_refine_ls_number_parameters 109
_refine_ls_number_reflns 1434
_refine_ls_number_restraints 0
_refine_ls_restrained_S_all 1.002
_refine_ls_R_factor_all 0.0364
_refine_ls_R_factor_gt 0.0303
_refine_ls_shift/su_max 0.000
_refine_ls_shift/su_mean 0.000
_refine_ls_structure_factor_coef Fsqd
_refine_ls_weighting_details 'calc w=1/[\s^2^(Fo^2^)+(0.0379P)^2^+0.8353P] where P=(Fo^2^+2Fc^2^)/3'
_refine_ls_weighting_scheme calc
_refine_ls_wR_factor_gt 0.0737
_refine_ls_wR_factor_ref 0.0761
_reflns_number_gt 1280
_reflns_number_total 1434
_reflns_threshold_expression >2sigma(I)
_cod_data_source_file c5dt03050a3.cif
_cod_data_source_block 1
_cod_database_code 7037113

loop_
_symmetry_equiv_pos_as_xyz
'x, y, z'
'-x, -y, -z'

loop_
_atom_site_label
_atom_site_type_symbol
_atom_site_fract_x
_atom_site_fract_y
_atom_site_fract_z
_atom_site_U_iso_or_equiv
_atom_site_adp_type
_atom_site_occupancy
_atom_site_symmetry_multiplicity
_atom_site_calc_flag
_atom_site_refinement_flags
Co1 Co 0.70885(8) -0.12816(5) 0.65613(5) 0.01491(14) Uani 1 1 d .
P1 P 0.21123(15) 0.03152(9) 0.72466(9) 0.01430(19) Uani 1 1 d .
O1 O 0.3763(4) -0.1311(3) 0.7808(3) 0.0180(5) Uani 1 1 d .
O3 O -0.0803(4) 0.0167(3) 0.7226(3) 0.0227(5) Uani 1 1 d .
C1 C 0.2564(6) 0.1525(4) 0.8640(4) 0.0162(6) Uani 1 1 d .
H1A H 0.1881 0.1006 0.9675 0.019 Uiso 1 1 calc R
H1B H 0.4425 0.1570 0.8735 0.019 Uiso 1 1 calc R
C2 C 0.1227(6) 0.3213(4) 0.8156(4) 0.0170(6) Uani 1 1 d .
C3 C 0.2305(6) 0.4375(4) 0.6952(4) 0.0193(7) Uani 1 1 d .
H3 H 0.3858 0.4098 0.6433 0.023 Uiso 1 1 calc R
C4 C 0.1069(6) 0.5922(4) 0.6536(4) 0.0210(7) Uani 1 1 d .
H4 H 0.1812 0.6673 0.5730 0.025 Uiso 1 1 calc R
C5 C -0.2217(6) 0.5281(4) 0.8397(4) 0.0187(7) Uani 1 1 d .
H5 H -0.3775 0.5589 0.8894 0.022 Uiso 1 1 calc R
C6 C -0.1103(6) 0.3702(4) 0.8879(4) 0.0188(7) Uani 1 1 d .
H6 H -0.1903 0.2974 0.9679 0.023 Uiso 1 1 calc R
N1 N -0.1177(5) 0.6393(3) 0.7254(3) 0.0171(5) Uani 1 1 d .
O2 O 0.3212(5) 0.1221(3) 0.5667(3) 0.0235(5) Uani 1 1 d .

loop_
_atom_site_aniso_label
_atom_site_aniso_U_11
_atom_site_aniso_U_22
_atom_site_aniso_U_33
_atom_site_aniso_U_23
_atom_site_aniso_U_13
_atom_site_aniso_U_12
Co1 0.0141(2) 0.0140(2) 0.0172(2) -0.00556(16) -0.00013(16) -0.00012(15)
P1 0.0133(4) 0.0131(4) 0.0171(4) -0.0058(3) -0.0013(3) 0.0009(3)
O1 0.0164(11) 0.0130(11) 0.0238(12) -0.0046(9) -0.0010(9) 0.0022(8)
O3 0.0127(11) 0.0233(12) 0.0363(14) -0.0154(10) -0.0031(10) 0.0004(9)
C1 0.0172(15) 0.0161(15) 0.0159(15) -0.0054(12) -0.0047(13) 0.0013(12)
C2 0.0171(15) 0.0193(16) 0.0171(15) -0.0089(12) -0.0061(13) -0.0002(12)
C3 0.0161(15) 0.0180(15) 0.0244(17) -0.0082(13) 0.0024(13) 0.0015(12)
C4 0.0205(16) 0.0190(16) 0.0240(17) -0.0070(13) 0.0001(14) -0.0006(13)
C5 0.0154(15) 0.0215(16) 0.0208(16) -0.0093(13) -0.0004(13) 0.0009(13)
C6 0.0196(16) 0.0176(15) 0.0199(16) -0.0053(12) -0.0013(13) -0.0020(12)
N1 0.0169(13) 0.0148(13) 0.0199(13) -0.0059(10) -0.0020(11) 0.0017(10)
O2 0.0334(13) 0.0203(12) 0.0183(12) -0.0070(9) 0.0018(10) -0.0045(10)

loop_
_atom_type_symbol
_atom_type_description
_atom_type_scat_dispersion_real
_atom_type_scat_dispersion_imag
_atom_type_scat_source
C C 0.0033 0.0016 'International Tables Vol C Tables 4.2.6.8 and 6.1.1.4'
H H 0.0000 0.0000 'International Tables Vol C Tables 4.2.6.8 and 6.1.1.4'
N N 0.0061 0.0033 'International Tables Vol C Tables 4.2.6.8 and 6.1.1.4'
O O 0.0106 0.0060 'International Tables Vol C Tables 4.2.6.8 and 6.1.1.4'
P P 0.1023 0.0942 'International Tables Vol C Tables 4.2.6.8 and 6.1.1.4'
Co Co 0.3494 0.9721 'International Tables Vol C Tables 4.2.6.8 and 6.1.1.4'

loop_
_geom_angle_atom_site_label_1
_geom_angle_atom_site_label_2
_geom_angle_atom_site_label_3
_geom_angle
_geom_angle_site_symmetry_1
_geom_angle_site_symmetry_3
O2 Co1 O3 120.64(10) 2_656 1_655
O2 Co1 O1 115.65(10) 2_656 .
O3 Co1 O1 107.94(9) 1_655 .
O2 Co1 N1 97.60(10) 2_656 1_645
O3 Co1 N1 109.50(10) 1_655 1_645
O1 Co1 N1 103.49(10) . 1_645
O3 P1 O2 113.50(14) . .
O3 P1 O1 113.14(13) . .
O2 P1 O1 109.73(13) . .
O3 P1 C1 107.40(14) . .
O2 P1 C1 105.34(14) . .
O1 P1 C1 107.21(13) . .
P1 O1 Co1 108.65(12) . .
P1 O3 Co1 135.20(14) . 1_455
C2 C1 P1 112.9(2) . .
C2 C1 H1A 109.0 . .
P1 C1 H1A 109.0 . .
C2 C1 H1B 109.0 . .
P1 C1 H1B 109.0 . .
H1A C1 H1B 107.8 . .
C6 C2 C3 117.1(3) . .
C6 C2 C1 122.0(3) . .
C3 C2 C1 120.9(3) . .
C4 C3 C2 120.1(3) . .
C4 C3 H3 119.9 . .
C2 C3 H3 119.9 . .
N1 C4 C3 122.5(3) . .
N1 C4 H4 118.7 . .
C3 C4 H4 118.7 . .
N1 C5 C6 123.6(3) . .
N1 C5 H5 118.2 . .
C6 C5 H5 118.2 . .
C5 C6 C2 119.3(3) . .
C5 C6 H6 120.4 . .
C2 C6 H6 120.4 . .
C5 N1 C4 117.4(3) . .
C5 N1 Co1 122.3(2) . 1_465
C4 N1 Co1 120.2(2) . 1_465
P1 O2 Co1 137.51(15) . 2_656

loop_
_geom_bond_atom_site_label_1
_geom_bond_atom_site_label_2
_geom_bond_distance
_geom_bond_site_symmetry_2
Co1 O2 1.937(2) 2_656
Co1 O3 1.944(2) 1_655
Co1 O1 1.974(2) .
Co1 N1 2.049(3) 1_645
P1 O3 1.519(2) .
P1 O2 1.523(2) .
P1 O1 1.530(2) .
P1 C1 1.812(3) .
O3 Co1 1.944(2) 1_455
C1 C2 1.500(4) .
C1 H1A 0.9700 .
C1 H1B 0.9700 .
C2 C6 1.390(4) .
C2 C3 1.402(5) .
C3 C4 1.375(4) .
C3 H3 0.9300 .
C4 N1 1.349(4) .
C4 H4 0.9300 .
C5 N1 1.339(4) .
C5 C6 1.382(4) .
C5 H5 0.9300 .
C6 H6 0.9300 .
N1 Co1 2.049(3) 1_465
O2 Co1 1.937(2) 2_656

loop_
_geom_torsion_atom_site_label_1
_geom_torsion_atom_site_label_2
_geom_torsion_atom_site_label_3
_geom_torsion_atom_site_label_4
_geom_torsion
_geom_torsion_site_symmetry_1
_geom_torsion_site_symmetry_4
O3 P1 O1 Co1 142.76(13) . .
O2 P1 O1 Co1 14.89(16) . .
C1 P1 O1 Co1 -99.02(15) . .
O2 Co1 O1 P1 -67.66(15) 2_656 .
O3 Co1 O1 P1 70.90(14) 1_655 .
N1 Co1 O1 P1 -173.09(12) 1_645 .
O2 P1 O3 Co1 83.1(2) . 1_455
O1 P1 O3 Co1 -42.8(3) . 1_455
C1 P1 O3 Co1 -160.9(2) . 1_455
O3 P1 C1 C2 -63.0(3) . .
O2 P1 C1 C2 58.3(3) . .
O1 P1 C1 C2 175.1(2) . .
P1 C1 C2 C6 103.9(3) . .
P1 C1 C2 C3 -76.6(3) . .
C6 C2 C3 C4 0.3(5) . .
C1 C2 C3 C4 -179.2(3) . .
C2 C3 C4 N1 0.4(5) . .
N1 C5 C6 C2 0.1(5) . .
C3 C2 C6 C5 -0.5(5) . .
C1 C2 C6 C5 179.0(3) . .
C6 C5 N1 C4 0.6(5) . .
C6 C5 N1 Co1 179.5(2) . 1_465
C3 C4 N1 C5 -0.8(5) . .
C3 C4 N1 Co1 -179.7(2) . 1_465
O3 P1 O2 Co1 -43.3(3) . 2_656
O1 P1 O2 Co1 84.3(2) . 2_656
C1 P1 O2 Co1 -160.5(2) . 2_656
